data_4319755
loop_
_publ_author_name
'Gilles Muller'
'Jean-Claude G. B\"unzli'
'Kurt J. Schenk'
'Claude Piguet'
'G\'erard Hopfgartner'

_publ_section_title
;
 Influence of Bulky N-Substituents on the Formation of Lanthanide Triple
 Helical Complexes with a Ligand Derived from Bis(benzimidazole)pyridine:
 Structural and Thermodynamic Evidence
;
_journal_name_full 'Inorganic Chemistry'
_journal_page_first 2642
_journal_page_last 2651
_journal_paper_doi 10.1021/ic001289o
_journal_volume 40
_journal_year 2001
_chemical_formula_sum 'C94.4 H109.7 Cl3 Eu N18.7 O12'
_chemical_formula_weight 1956.68
_chemical_name_systematic
;
  ?
;
_space_group_IT_number 2
_symmetry_cell_setting triclinic
_symmetry_space_group_name_Hall '-P 1'
_symmetry_space_group_name_H-M 'P -1'
_atom_sites_solution_hydrogens geom
_atom_sites_solution_primary direct
_atom_sites_solution_secondary difmap
_audit_creation_method SHELXL
_cell_angle_alpha 108.91(3)
_cell_angle_beta 98.22(3)
_cell_angle_gamma 108.40(3)
_cell_formula_units_Z 2
_cell_length_a 14.166(3)
_cell_length_b 19.212(4)
_cell_length_c 21.099(4)
_cell_measurement_temperature 293(2)
_cell_volume 4958(3)
_computing_structure_refinement 'SHELXL-93 (Sheldrick, 1993)'
_computing_structure_solution 'SHELXS-86 (Sheldrick, 1990)'
_diffrn_ambient_temperature 293(2)
_diffrn_radiation_monochromator graphite
_diffrn_radiation_source 'fine-focus sealed tube'
_diffrn_radiation_type MoK\a
_diffrn_radiation_wavelength 0.71073
_diffrn_reflns_av_R_equivalents 0.0530
_diffrn_reflns_av_sigmaI/netI 0.0611
_diffrn_reflns_limit_h_max 15
_diffrn_reflns_limit_h_min -15
_diffrn_reflns_limit_k_max 21
_diffrn_reflns_limit_k_min -21
_diffrn_reflns_limit_l_max 24
_diffrn_reflns_limit_l_min -24
_diffrn_reflns_number 17215
_diffrn_reflns_theta_max 24.03
_diffrn_reflns_theta_min 1.92
_exptl_absorpt_coefficient_mu 0.780
_exptl_crystal_density_diffrn 1.311
_exptl_crystal_F_000 2034
_refine_diff_density_max 0.715
_refine_diff_density_min -0.714
_refine_diff_density_rms 0.104
_refine_ls_extinction_coef 0.0005(7)
_refine_ls_extinction_expression Fc^*^=kFc[1+0.001xFc^2^\l^3^/sin(2\q)]^-1/4^
_refine_ls_extinction_method SHELXL
_refine_ls_goodness_of_fit_all 1.479
_refine_ls_goodness_of_fit_obs 1.581
_refine_ls_matrix_type full
_refine_ls_number_parameters 1228
_refine_ls_number_reflns 9373
_refine_ls_number_restraints 89
_refine_ls_restrained_S_all 1.474
_refine_ls_restrained_S_obs 1.575
_refine_ls_R_factor_all 0.0918
_refine_ls_R_factor_obs 0.0767
_refine_ls_shift/esd_max 1.686
_refine_ls_shift/esd_mean 0.047
_refine_ls_structure_factor_coef Fsqd
_refine_ls_weighting_details 'w=1/[\s^2^(Fo^2^)+(0.1000P)^2^+0.0000P] where P=(Fo^2^+2Fc^2^)/3'
_refine_ls_weighting_scheme calc
_refine_ls_wR_factor_all 0.2022
_refine_ls_wR_factor_obs 0.1947
_reflns_number_observed 7803
_reflns_number_total 9373
_reflns_observed_criterion >2sigma(I)
_cod_data_source_file ic001289o_3.cif
_cod_data_source_block 3
_cod_depositor_comments
;
The following automatic conversions were performed:

'_refine_ls_weighting_scheme' value 'calc
w=1/[\s^2^(Fo^2^)+(0.1000P)^2^+0.0000P] where P=(Fo^2^+2Fc^2^)/3' was
changed to 'calc'. New tag '_refine_ls_weighting_details' was
created. The value of the new tag was set to
'w=1/[\s^2^(Fo^2^)+(0.1000P)^2^+0.0000P] where P=(Fo^2^+2Fc^2^)/3'.

Automatic conversion script
Id: cif_fix_values 3143 2015-03-26 13:38:13Z robertas 
;
_cod_original_cell_volume 4958.3(17)
_cod_original_formula_sum 'C94.40 H109.70 Cl3 Eu N18.70 O12'
_cod_database_code 4319755

loop_
_symmetry_equiv_pos_as_xyz
'x, y, z'
'-x, -y, -z'

loop_
_atom_site_aniso_label
_atom_site_aniso_U_11
_atom_site_aniso_U_22
_atom_site_aniso_U_33
_atom_site_aniso_U_23
_atom_site_aniso_U_13
_atom_site_aniso_U_12
Eu 0.0379(3) 0.0395(3) 0.0275(3) 0.0142(2) 0.0101(2) 0.0214(2)
N1A 0.045(5) 0.048(5) 0.033(4) 0.015(4) 0.017(4) 0.023(4)
C1A 0.048(7) 0.045(7) 0.046(6) 0.015(5) 0.014(5) 0.020(5)
C2A 0.041(7) 0.084(10) 0.063(7) 0.039(7) 0.022(5) 0.029(7)
C3A 0.058(9) 0.105(12) 0.066(8) 0.040(8) 0.024(7) 0.030(8)
C4A 0.047(8) 0.079(10) 0.058(7) 0.026(7) 0.015(5) 0.036(7)
C5A 0.047(7) 0.073(9) 0.049(6) 0.028(6) 0.017(5) 0.040(6)
C6A 0.038(7) 0.048(7) 0.039(5) 0.021(5) 0.018(4) 0.016(5)
N2A 0.050(6) 0.040(5) 0.028(4) 0.016(4) 0.012(4) 0.022(4)
C7A 0.061(8) 0.037(6) 0.026(5) 0.011(4) 0.012(4) 0.020(6)
C8A 0.055(7) 0.044(7) 0.035(5) 0.006(5) -0.008(5) 0.026(6)
C9A 0.072(9) 0.074(9) 0.053(7) 0.033(6) 0.020(6) 0.043(8)
C10A 0.103(12) 0.076(10) 0.039(6) 0.021(6) 0.010(7) 0.045(9)
C11A 0.103(12) 0.081(10) 0.043(6) 0.032(6) 0.026(7) 0.056(9)
C12A 0.071(9) 0.044(7) 0.036(5) 0.016(5) 0.020(5) 0.027(6)
N3A 0.068(7) 0.053(6) 0.034(4) 0.024(4) 0.018(4) 0.023(5)
C14A 0.054(8) 0.070(9) 0.051(6) 0.032(6) 0.021(5) 0.038(7)
N4A 0.080(8) 0.111(10) 0.064(6) 0.060(7) 0.037(6) 0.070(7)
C15A 0.083(10) 0.105(12) 0.073(8) 0.056(8) 0.043(7) 0.069(9)
C16A 0.138(15) 0.146(16) 0.099(11) 0.093(11) 0.073(11) 0.115(14)
C17A 0.156(17) 0.181(20) 0.099(11) 0.109(13) 0.079(12) 0.125(16)
C18A 0.093(11) 0.106(12) 0.059(7) 0.050(8) 0.040(7) 0.064(10)
C19A 0.065(8) 0.080(9) 0.042(6) 0.035(6) 0.023(5) 0.038(7)
C20A 0.056(8) 0.070(8) 0.043(6) 0.030(6) 0.013(5) 0.030(7)
N5A 0.050(6) 0.048(6) 0.034(4) 0.020(4) 0.016(4) 0.030(5)
C13A 0.076(10) 0.140(15) 0.071(8) 0.074(10) 0.054(7) 0.057(10)
C23A 0.116(17) 0.200(25) 0.082(11) 0.068(14) 0.058(11) 0.091(18)
C33A 0.182(28) 0.232(34) 0.110(16) 0.008(18) 0.049(16) 0.150(27)
C43A 0.328(47) 0.438(61) 0.299(38) 0.279(43) 0.279(38) 0.317(47)
C53A 0.237(70) 0.784(191) 0.294(74) 0.409(107) 0.228(63) 0.353(102)
C63A 0.225(75) 0.224(78) 0.136(44) -0.077(42) -0.041(40) 0.187(69)
C21A 0.099(14) 0.131(17) 0.149(16) 0.090(14) 0.071(12) 0.094(13)
C31A 0.175(25) 0.124(19) 0.202(24) 0.090(19) 0.139(21) 0.105(19)
C41A 0.342(46) 0.198(30) 0.341(40) 0.185(30) 0.272(37) 0.228(34)
C51A 0.273(41) 0.121(22) 0.145(22) 0.030(18) 0.123(25) 0.044(25)
C61A 0.158(48) 0.341(92) 0.629(118) -0.113(80) 0.155(58) 0.066(53)
N1B 0.044(6) 0.040(5) 0.027(4) 0.013(3) 0.013(3) 0.021(4)
C1B 0.050(7) 0.035(6) 0.031(5) 0.012(4) 0.006(4) 0.019(5)
C2B 0.050(7) 0.049(7) 0.045(6) 0.024(5) 0.011(5) 0.020(6)
C3B 0.062(9) 0.060(8) 0.045(6) 0.028(6) 0.009(5) 0.017(7)
C4B 0.047(7) 0.060(9) 0.043(6) 0.029(6) 0.007(5) 0.012(6)
C5B 0.036(6) 0.037(6) 0.037(5) 0.010(4) 0.004(4) 0.014(5)
C6B 0.041(6) 0.052(7) 0.046(6) 0.024(5) 0.014(5) 0.034(5)
N2B 0.037(5) 0.056(6) 0.044(5) 0.025(4) 0.012(4) 0.030(4)
C7B 0.044(7) 0.060(7) 0.039(5) 0.019(5) 0.014(4) 0.034(6)
C8B 0.040(7) 0.058(8) 0.053(7) 0.015(6) 0.016(5) 0.016(6)
C9B 0.054(8) 0.104(12) 0.055(7) 0.038(7) 0.012(6) 0.042(8)
C10B 0.039(7) 0.100(12) 0.073(8) 0.042(8) 0.018(6) 0.034(8)
C11B 0.054(8) 0.095(11) 0.055(7) 0.029(7) 0.016(6) 0.048(8)
C12B 0.052(7) 0.065(8) 0.042(6) 0.028(5) 0.014(5) 0.030(6)
N3B 0.056(6) 0.065(7) 0.035(4) 0.025(4) 0.012(4) 0.034(5)
C14B 0.044(6) 0.043(6) 0.024(4) 0.010(4) 0.002(4) 0.017(5)
N4B 0.045(6) 0.050(6) 0.039(5) 0.011(4) 0.004(4) 0.022(5)
C15B 0.044(7) 0.057(8) 0.045(6) 0.018(5) 0.002(5) 0.025(6)
C16B 0.059(9) 0.083(10) 0.050(7) 0.022(7) -0.006(6) 0.036(8)
C17B 0.059(9) 0.078(10) 0.054(7) 0.018(7) 0.000(6) 0.032(8)
C18B 0.089(11) 0.088(11) 0.040(6) 0.022(6) 0.012(6) 0.053(10)
C19B 0.070(9) 0.064(8) 0.038(6) 0.020(5) 0.008(5) 0.036(7)
C20B 0.057(8) 0.056(7) 0.030(5) 0.014(5) 0.006(5) 0.031(6)
N5B 0.045(6) 0.052(6) 0.031(4) 0.015(4) 0.004(4) 0.027(5)
C13B 0.068(8) 0.061(8) 0.063(7) 0.037(6) 0.019(6) 0.045(7)
C23B 0.177(20) 0.061(10) 0.078(10) 0.038(9) -0.005(11) 0.035(12)
C33B 0.251(30) 0.088(15) 0.131(17) 0.051(13) -0.026(18) 0.074(18)
C43B 0.310(43) 0.092(18) 0.140(20) 0.042(15) 0.079(23) 0.107(24)
C53B 0.738(151) 0.808(140) 0.741(127) 0.742(124) -0.664(126) -0.629(123)
C63B 0.281(81) 0.031(36) 0.296(120) -0.018(41) 0.220(83) 0.032(38)
C21B 0.042(7) 0.050(7) 0.063(7) 0.020(6) 0.004(5) 0.009(6)
C31B 0.060(10) 0.058(10) 0.106(12) 0.022(9) -0.003(8) 0.007(8)
C41B 0.123(17) 0.079(13) 0.097(13) -0.021(10) -0.014(11) 0.050(12)
C51B 0.099(18) 0.095(18) 0.253(32) 0.087(20) 0.045(19) 0.011(15)
C61B 0.266(97) 0.061(34) 0.119(44) 0.053(31) 0.031(49) -0.024(45)
C71B 0.140(40) 0.114(37) 0.126(33) -0.025(24) -0.002(25) 0.010(29)
N1C 0.043(5) 0.047(6) 0.041(5) 0.020(4) 0.013(4) 0.027(5)
C1C 0.072(9) 0.062(8) 0.053(6) 0.032(6) 0.033(6) 0.047(7)
C2C 0.106(13) 0.079(11) 0.092(10) 0.049(9) 0.069(9) 0.049(10)
C3C 0.110(14) 0.077(11) 0.135(13) 0.056(10) 0.097(11) 0.057(10)
C4C 0.087(11) 0.069(10) 0.114(11) 0.052(9) 0.066(9) 0.045(9)
C5C 0.042(7) 0.054(8) 0.054(6) 0.024(6) 0.013(5) 0.020(6)
C6C 0.057(7) 0.056(7) 0.036(5) 0.020(5) 0.021(5) 0.039(6)
N2C 0.059(6) 0.048(6) 0.032(4) 0.011(4) 0.015(4) 0.033(5)
C7C 0.081(9) 0.048(7) 0.030(5) 0.015(5) 0.021(5) 0.037(7)
C8C 0.093(11) 0.045(7) 0.045(6) 0.010(5) 0.029(6) 0.030(7)
C9C 0.110(13) 0.054(9) 0.065(8) 0.010(7) 0.041(8) 0.032(9)
C10C 0.143(17) 0.067(11) 0.079(10) 0.017(8) 0.052(10) 0.051(12)
C11C 0.135(16) 0.072(11) 0.094(11) 0.047(9) 0.069(10) 0.063(11)
C12C 0.082(10) 0.052(8) 0.056(7) 0.028(6) 0.037(6) 0.038(7)
N3C 0.108(10) 0.069(8) 0.067(6) 0.037(6) 0.057(6) 0.067(7)
C14C 0.039(6) 0.046(7) 0.047(6) 0.017(5) 0.010(5) 0.016(5)
N4C 0.053(6) 0.054(7) 0.041(5) 0.016(4) 0.014(4) 0.016(5)
C15C 0.060(8) 0.051(7) 0.040(6) 0.019(5) 0.013(5) 0.019(6)
C16C 0.083(10) 0.043(7) 0.044(6) 0.003(5) 0.010(6) 0.019(7)
C17C 0.100(11) 0.047(8) 0.053(7) 0.017(6) 0.025(7) 0.024(8)
C18C 0.085(10) 0.043(7) 0.059(7) 0.015(6) 0.031(6) 0.029(7)
C19C 0.065(8) 0.053(7) 0.035(5) 0.012(5) 0.016(5) 0.028(6)
C20C 0.054(7) 0.051(7) 0.036(5) 0.013(5) 0.019(5) 0.025(6)
N5C 0.048(6) 0.034(5) 0.044(5) 0.011(4) 0.017(4) 0.015(4)
C13C 0.184(22) 0.070(11) 0.159(17) 0.057(11) 0.138(17) 0.087(14)
C23C 0.089(15) 0.116(18) 0.263(30) 0.092(19) 0.094(17) 0.078(14)
C33C 0.133(19) 0.113(19) 0.223(28) 0.068(19) 0.048(17) 0.072(16)
C43C 0.180(30) 0.113(21) 0.423(51) 0.079(27) 0.223(34) 0.086(21)
C53C 0.105(27) 0.095(27) 0.068(19) 0.011(17) 0.018(16) 0.024(21)
C63C 0.119(35) 0.377(109) 0.067(26) 0.096(44) -0.011(25) 0.040(46)
C21C 0.075(10) 0.053(8) 0.060(7) 0.023(6) 0.018(6) -0.003(7)
C31C 0.146(16) 0.089(12) 0.075(9) 0.057(9) 0.064(10) 0.068(12)
C41C 0.223(28) 0.097(15) 0.166(20) 0.089(15) 0.141(20) 0.068(17)
C51C 0.190(22) 0.151(19) 0.123(14) 0.097(14) 0.104(15) 0.130(18)
C61C 0.073(21) 0.080(23) 0.143(30) 0.071(22) 0.016(18) 0.032(17)
C71C 0.120(40) 0.164(53) 0.114(34) 0.071(35) 0.046(28) 0.009(35)
Cl1 0.076(3) 0.179(6) 0.183(5) 0.125(5) 0.065(3) 0.067(4)
O11 0.080(8) 0.101(9) 0.119(9) 0.035(7) 0.034(7) 0.038(7)
O12 0.081(9) 0.204(18) 0.223(16) 0.169(16) 0.037(10) 0.032(10)
O13 0.085(11) 0.327(31) 0.214(18) 0.171(21) 0.017(11) 0.048(15)
O14 0.259(22) 0.207(19) 0.218(17) 0.144(15) 0.167(16) 0.198(18)
O21 0.069(7) 0.126(10) 0.110(8) 0.088(7) 0.041(6) 0.058(7)
O22 0.116(10) 0.164(13) 0.145(10) 0.132(10) 0.064(8) 0.075(9)
O23 0.132(12) 0.236(18) 0.182(13) 0.173(14) 0.108(11) 0.136(13)
Cl2A 0.045(4) 0.136(9) 0.120(9) 0.110(8) 0.044(5) 0.051(5)
O24A 0.156(20) 0.175(23) 0.065(12) 0.057(13) 0.001(11) 0.073(17)
Cl2B 0.172(33) 0.192(33) 0.091(19) 0.110(21) 0.098(20) 0.146(27)
O24B 0.073(26) 0.100(30) 0.086(24) -0.016(19) 0.020(17) 0.064(23)
Cl3 0.068(3) 0.070(3) 0.147(4) 0.022(3) -0.004(3) 0.032(2)
O31A 0.288(30) 0.180(23) 0.122(16) 0.092(16) 0.130(18) 0.200(25)
O32A 0.106(19) 0.433(55) 0.184(23) -0.198(30) -0.047(16) 0.113(26)
O33A 0.205(25) 0.110(16) 0.223(27) 0.048(16) -0.115(21) 0.042(17)
O34A 0.331(54) 0.240(40) 0.316(46) 0.148(36) -0.188(41) -0.122(38)
O31B 0.110(55) 0.214(116) 0.039(30) 0.049(49) 0.020(31) 0.118(67)
O32B 0.382(24) 2.000(81) 1.184(90) 1.266(79) 0.425(38) 0.948(39)
O33B 0.171(176) 0.558(326) 0.000(26) 0.036(65) -0.016(45) 0.146(198)
O34B 0.111(46) 0.099(39) 0.071(28) 0.060(28) 0.077(31) 0.118(39)

loop_
_atom_site_label
_atom_site_type_symbol
_atom_site_fract_x
_atom_site_fract_y
_atom_site_fract_z
_atom_site_U_iso_or_equiv
_atom_site_thermal_displace_type
_atom_site_occupancy
_atom_site_calc_flag
_atom_site_refinement_flags
_atom_site_disorder_group
Eu Eu 0.24967(4) 0.18377(3) 0.28287(2) 0.0329(2) Uani 1 d . .
N1A N 0.1149(7) 0.2351(5) 0.3268(4) 0.040(2) Uani 1 d . .
C1A C 0.0741(9) 0.2095(7) 0.3732(5) 0.046(3) Uani 1 d . .
C2A C -0.0272(9) 0.1909(9) 0.3733(6) 0.058(3) Uani 1 d . .
C3A C -0.0923(11) 0.2044(10) 0.3246(7) 0.074(4) Uani 1 d . .
C4A C -0.0479(10) 0.2371(9) 0.2793(6) 0.059(3) Uani 1 d . .
C5A C 0.0532(9) 0.2505(8) 0.2815(6) 0.050(3) Uani 1 d . .
C6A C 0.1580(8) 0.2062(7) 0.4239(5) 0.040(2) Uani 1 d . .
N2A N 0.2504(7) 0.2207(5) 0.4138(4) 0.037(2) Uani 1 d . .
C7A C 0.3132(9) 0.2256(7) 0.4729(5) 0.041(3) Uani 1 d . .
C8A C 0.4218(9) 0.2463(7) 0.4917(5) 0.048(3) Uani 1 d . .
C9A C 0.4635(11) 0.2450(9) 0.5551(6) 0.060(3) Uani 1 d . .
C10A C 0.3997(13) 0.2254(9) 0.5982(6) 0.071(4) Uani 1 d . .
C11A C 0.2936(13) 0.2068(9) 0.5810(6) 0.067(4) Uani 1 d . .
C12A C 0.2531(10) 0.2105(7) 0.5182(5) 0.048(3) Uani 1 d . .
N3A N 0.1550(8) 0.1984(6) 0.4854(4) 0.050(2) Uani 1 d . .
C14A C 0.1049(10) 0.2771(8) 0.2326(6) 0.052(3) Uani 1 d . .
N4A N 0.0847(9) 0.3253(8) 0.2030(5) 0.067(3) Uani 1 d . .
C15A C 0.1471(12) 0.3308(10) 0.1575(7) 0.070(4) Uani 1 d . .
C16A C 0.1552(15) 0.3707(12) 0.1121(9) 0.095(6) Uani 1 d . .
C17A C 0.2205(17) 0.3592(14) 0.0707(9) 0.110(7) Uani 1 d . .
C18A C 0.2765(12) 0.3104(10) 0.0736(7) 0.072(4) Uani 1 d . .
C19A C 0.2687(10) 0.2711(9) 0.1191(6) 0.055(3) Uani 1 d . .
C20A C 0.2030(10) 0.2839(8) 0.1635(6) 0.053(3) Uani 1 d . .
N5A N 0.1770(7) 0.2525(6) 0.2123(4) 0.040(2) Uani 1 d . .
C13A C 0.0660(10) 0.1777(7) 0.5160(6) 0.079(5) Uani 1 d D .
C23A C 0.0438(9) 0.2497(8) 0.5519(7) 0.117(8) Uani 1 d D .
C33A C 0.1346(13) 0.3191(10) 0.6061(11) 0.171(13) Uani 1 d D .
C43A C -0.0359(18) 0.2364(16) 0.5913(12) 0.252(22) Uani 1 d D .
C53A C 0.0021(42) 0.2328(63) 0.6599(28) 0.326(63) Uani 0.54(5) d PD .
C63A C 0.1120(29) 0.3910(19) 0.6418(27) 0.219(50) Uani 0.46(5) d PD .
C21A C 0.0286(12) 0.3791(8) 0.2206(8) 0.099(6) Uani 1 d D .
C31A C 0.1010(13) 0.4647(8) 0.2601(9) 0.138(9) Uani 1 d D .
C41A C 0.0530(22) 0.5244(11) 0.2611(16) 0.219(18) Uani 1 d D .
C51A C 0.1575(19) 0.4839(12) 0.3335(9) 0.186(15) Uani 1 d D .
C61A C 0.2095(33) 0.5716(15) 0.3783(16) 0.461(64) Uani 1 d D .
N1B N 0.1684(7) 0.0565(5) 0.3067(4) 0.035(2) Uani 1 d . .
C1B C 0.2290(8) 0.0477(6) 0.3574(5) 0.039(2) Uani 1 d . .
C2B C 0.1893(9) 0.0180(7) 0.4037(5) 0.047(3) Uani 1 d . .
C3B C 0.0840(10) -0.0034(8) 0.3976(6) 0.056(3) Uani 1 d . .
C4B C 0.0164(9) -0.0020(7) 0.3418(5) 0.050(3) Uani 1 d . .
C5B C 0.0664(8) 0.0301(6) 0.2975(5) 0.038(2) Uani 1 d . .
C6B C 0.3407(8) 0.0799(7) 0.3610(5) 0.040(2) Uani 1 d . .
N2B N 0.3777(7) 0.1373(6) 0.3399(4) 0.041(2) Uani 1 d . .
C7B C 0.4844(9) 0.1594(7) 0.3573(5) 0.044(3) Uani 1 d . .
C8B C 0.5641(9) 0.2219(8) 0.3535(6) 0.053(3) Uani 1 d . .
C9B C 0.6675(10) 0.2320(10) 0.3820(6) 0.067(4) Uani 1 d . .
C10B C 0.6870(10) 0.1790(10) 0.4110(7) 0.067(4) Uani 1 d . .
C11B C 0.6099(11) 0.1204(10) 0.4175(6) 0.063(4) Uani 1 d . .
C12B C 0.5077(9) 0.1106(8) 0.3909(5) 0.049(3) Uani 1 d . .
N3B N 0.4145(8) 0.0601(6) 0.3912(4) 0.048(2) Uani 1 d . .
C14B C 0.0116(8) 0.0363(6) 0.2356(4) 0.038(2) Uani 1 d . .
N4B N -0.0884(7) -0.0135(6) 0.1950(4) 0.046(2) Uani 1 d . .
C15B C -0.0966(9) 0.0045(8) 0.1358(5) 0.049(3) Uani 1 d . .
C16B C -0.1801(11) -0.0309(9) 0.0741(6) 0.065(4) Uani 1 d . .
C17B C -0.1625(11) -0.0008(9) 0.0243(6) 0.066(4) Uani 1 d . .
C18B C -0.0715(13) 0.0584(10) 0.0317(6) 0.069(4) Uani 1 d . .
C19B C 0.0135(10) 0.0923(8) 0.0913(5) 0.055(3) Uani 1 d . .
C20B C -0.0045(9) 0.0646(7) 0.1444(5) 0.047(3) Uani 1 d . .
N5B N 0.0636(7) 0.0831(5) 0.2081(4) 0.042(2) Uani 1 d . .
C13B C 0.4031(9) -0.0059(5) 0.4134(5) 0.055(3) Uani 1 d D .
C23B C 0.3638(12) -0.0873(6) 0.3560(5) 0.110(7) Uani 1 d D .
C33B C 0.3536(22) -0.1536(6) 0.3812(9) 0.162(12) Uani 1 d DU .
C43B C 0.4170(20) -0.0935(10) 0.2991(9) 0.171(13) Uani 1 d D .
C53B C 0.3647(30) -0.1693(15) 0.2352(9) 0.988(152) Uani 0.73(5) d PD .
C63B C 0.2623(33) -0.2299(13) 0.3381(23) 0.216(65) Uani 0.27(5) d PDU .
C21B C -0.1703(9) -0.0735(5) 0.2070(5) 0.056(3) Uani 1 d D .
C31B C -0.1564(10) -0.1506(6) 0.1949(5) 0.085(5) Uani 1 d D .
C41B C -0.1599(16) -0.1962(9) 0.1211(6) 0.117(7) Uani 1 d D .
C51B C -0.2217(15) -0.2032(10) 0.2246(13) 0.151(11) Uani 1 d D .
C61B C -0.3309(18) -0.2084(29) 0.2153(27) 0.170(40) Uani 0.41(5) d PD .
C71B C -0.1360(33) -0.2693(15) 0.1106(12) 0.161(22) Uani 0.59(5) d PD .
N1C N 0.4024(7) 0.2369(5) 0.2371(4) 0.040(2) Uani 1 d . .
C1C C 0.4238(10) 0.1857(8) 0.1855(6) 0.052(3) Uani 1 d . .
C2C C 0.4940(14) 0.2131(10) 0.1508(8) 0.080(5) Uani 1 d . .
C3C C 0.5508(15) 0.2935(10) 0.1728(9) 0.091(5) Uani 1 d . .
C4C C 0.5337(13) 0.3468(9) 0.2295(8) 0.078(4) Uani 1 d . .
C5C C 0.4576(9) 0.3163(7) 0.2596(6) 0.049(3) Uani 1 d . .
C6C C 0.3615(9) 0.1016(7) 0.1651(5) 0.044(3) Uani 1 d . .
N2C N 0.2744(7) 0.0778(5) 0.1814(4) 0.044(2) Uani 1 d . .
C7C C 0.2328(10) -0.0068(7) 0.1519(5) 0.049(3) Uani 1 d . .
C8C C 0.1424(12) -0.0646(8) 0.1498(6) 0.061(3) Uani 1 d . .
C9C C 0.1210(13) -0.1438(9) 0.1153(7) 0.078(4) Uani 1 d . .
C10C C 0.1937(17) -0.1662(10) 0.0813(8) 0.094(5) Uani 1 d . .
C11C C 0.2839(16) -0.1121(10) 0.0822(8) 0.086(5) Uani 1 d . .
C12C C 0.3010(11) -0.0314(8) 0.1183(6) 0.057(3) Uani 1 d . .
N3C N 0.3822(10) 0.0375(7) 0.1263(5) 0.066(3) Uani 1 d . .
C14C C 0.4309(8) 0.3662(7) 0.3167(5) 0.045(3) Uani 1 d . .
N4C N 0.4740(8) 0.4491(6) 0.3482(4) 0.051(2) Uani 1 d . .
C15C C 0.4257(10) 0.4691(7) 0.4012(5) 0.051(3) Uani 1 d . .
C16C C 0.4439(11) 0.5456(7) 0.4501(6) 0.063(3) Uani 1 d . .
C17C C 0.3809(13) 0.5463(8) 0.4959(6) 0.068(4) Uani 1 d . .
C18C C 0.3096(12) 0.4754(8) 0.4940(6) 0.061(3) Uani 1 d . .
C19C C 0.2944(10) 0.4015(7) 0.4466(5) 0.051(3) Uani 1 d . .
C20C C 0.3550(9) 0.3986(7) 0.3987(5) 0.046(3) Uani 1 d . .
N5C N 0.3600(7) 0.3340(5) 0.3454(4) 0.043(2) Uani 1 d . .
C13C C 0.4780(11) 0.0402(9) 0.1013(7) 0.114(8) Uani 1 d D .
C23C C 0.5738(10) 0.0711(8) 0.1599(8) 0.136(9) Uani 1 d D .
C33C C 0.5679(14) 0.0240(13) 0.2050(11) 0.149(9) Uani 1 d DU .
C43C C 0.6704(11) 0.0740(11) 0.1375(14) 0.222(18) Uani 1 d D .
C53C C 0.7186(18) 0.1425(16) 0.1179(14) 0.100(13) Uani 0.54(4) d PD .
C63C C 0.6702(21) 0.0281(32) 0.2404(22) 0.204(38) Uani 0.46(4) d PDU .
C21C C 0.5515(9) 0.5079(8) 0.3320(6) 0.070(4) Uani 1 d D .
C31C C 0.5075(8) 0.5208(8) 0.2692(5) 0.087(5) Uani 1 d D .
C41C C 0.5876(14) 0.5744(10) 0.2477(9) 0.140(10) Uani 1 d D .
C51C C 0.4180(13) 0.5465(13) 0.2756(9) 0.119(8) Uani 1 d D .
C61C C 0.3927(19) 0.5823(18) 0.2254(15) 0.092(13) Uani 0.53(4) d PD .
C71C C 0.6581(24) 0.5386(21) 0.2160(22) 0.139(23) Uani 0.47(4) d PD .
Cl1 Cl 0.7932(4) 0.3996(5) 0.3113(4) 0.123(2) Uani 1 d . .
O11 O 0.7239(9) 0.4022(8) 0.3553(6) 0.101(4) Uani 1 d . .
O12 O 0.7744(11) 0.4394(12) 0.2655(10) 0.152(7) Uani 1 d . .
O13 O 0.8948(13) 0.4427(16) 0.3561(11) 0.202(10) Uani 1 d . .
O14 O 0.7694(17) 0.3137(13) 0.2698(10) 0.171(8) Uani 1 d . .
O21 O -0.1471(8) -0.0317(7) 0.4362(6) 0.083(3) Uani 1 d . .
O22 O -0.1967(10) 0.0429(9) 0.3797(7) 0.113(5) Uani 1 d . .
O23 O -0.2969(12) -0.0098(11) 0.4477(8) 0.134(6) Uani 1 d . .
Cl2A Cl -0.2220(8) -0.0033(9) 0.4155(8) 0.078(5) Uani 0.70(3) d P 2
O24A O -0.2988(18) -0.0771(15) 0.3484(9) 0.130(9) Uani 0.70(3) d P 2
Cl2B Cl -0.2342(31) -0.0094(26) 0.4116(17) 0.110(16) Uani 0.30(3) d P 3
O24B O -0.1848(28) 0.0798(24) 0.4859(17) 0.093(15) Uani 0.30(3) d P 3
Cl3 Cl 0.4776(4) 0.1951(3) -0.0278(3) 0.103(2) Uani 1 d D 3
O31A O 0.5126(21) 0.1411(15) -0.0119(11) 0.151(11) Uani 0.82(2) d PD 4
O32A O 0.3936(13) 0.1933(19) 0.0046(10) 0.336(31) Uani 0.82(2) d PD 4
O33A O 0.4276(23) 0.1656(13) -0.1004(9) 0.209(16) Uani 0.82(2) d PD 4
O34A O 0.5531(27) 0.2740(14) 0.0056(18) 0.378(37) Uani 0.82(2) d PD 4
O31B O 0.5698(27) 0.1881(34) 0.0037(29) 0.106(41) Uani 0.18(2) d PD 5
O32B O 0.3872(9) 0.1275(16) -0.0336(20) 0.861(37) Uani 0.18(2) d PD 5
O33B O 0.4811(53) 0.1948(39) -0.0963(15) 0.266(127) Uani 0.18(2) d PD 5
O34B O 0.4725(31) 0.2661(17) 0.0181(16) 0.060(19) Uani 0.18(2) d PD 5
N510 N -0.1101(28) 0.3792(23) 0.0509(20) 0.200(14) Uiso 0.71(3) d PD 5
C511 C -0.1635(30) 0.3363(24) 0.0704(25) 0.200(14) Uiso 0.71(3) d PD 5
C512 C -0.2162(36) 0.2707(27) 0.0929(25) 0.200(14) Uiso 0.71(3) d PD 5
N520 N 1.0455(16) 0.3726(16) 0.4554(12) 0.109(7) Uiso 0.61(3) d PD 5
C521 C 0.9827(19) 0.3921(19) 0.4753(15) 0.109(7) Uiso 0.61(3) d PD 5
C522 C 0.9007(22) 0.4141(21) 0.5044(16) 0.109(7) Uiso 0.61(3) d PD 5
N530 N 0.2605(60) -0.4376(87) 0.0422(63) 1.143(130) Uiso 1.14(10) d PD 5
C531 C 0.2522(102) -0.3939(92) 0.0915(58) 1.143(130) Uiso 1.14(10) d PD 5
C532 C 0.2584(181) -0.3330(113) 0.1601(75) 1.143(130) Uiso 1.14(10) d PD 5
N540 N 0.4708(32) 0.4557(74) -0.0056(71) 0.815(58) Uiso 1 d D 5
C541 C 0.5467(41) 0.4630(52) 0.0291(54) 0.815(58) Uiso 1 d D 5
C542 C 0.6427(93) 0.4613(102) 0.0689(76) 0.815(58) Uiso 1 d D 5
N550 N 0.0876(46) 0.4074(82) -0.1231(55) 0.718(102) Uiso 0.74(7) d PD 5
C551 C 0.0656(59) 0.4330(60) -0.0726(57) 0.718(102) Uiso 0.74(7) d PD 5
C552 C 0.0350(207) 0.4722(141) -0.0093(93) 0.718(102) Uiso 0.74(7) d PD 5

loop_
_atom_type_symbol
_atom_type_description
_atom_type_scat_dispersion_real
_atom_type_scat_dispersion_imag
_atom_type_scat_source
C C 0.0033 0.0016 'International Tables Vol C Tables 4.2.6.8 and 6.1.1.4'
H H 0.0000 0.0000 'International Tables Vol C Tables 4.2.6.8 and 6.1.1.4'
N N 0.0061 0.0033 'International Tables Vol C Tables 4.2.6.8 and 6.1.1.4'
Eu Eu -0.1578 3.6682 'International Tables Vol C Tables 4.2.6.8 and 6.1.1.4'
Cl Cl 0.1484 0.1585 'International Tables Vol C Tables 4.2.6.8 and 6.1.1.4'
O O 0.0106 0.0060 'International Tables Vol C Tables 4.2.6.8 and 6.1.1.4'

loop_
_geom_angle_atom_site_label_1
_geom_angle_atom_site_label_2
_geom_angle_atom_site_label_3
_geom_angle
_geom_angle_site_symmetry_1
_geom_angle_site_symmetry_3
_geom_angle_publ_flag
N1C Eu N1A 135.0(3) . . ?
N1C Eu N5C 64.2(3) . . ?
N1A Eu N5C 79.5(3) . . ?
N1C Eu N2B 80.5(3) . . ?
N1A Eu N2B 131.3(3) . . ?
N5C Eu N2B 96.3(3) . . ?
N1C Eu N2C 64.8(3) . . ?
N1A Eu N2C 143.5(3) . . ?
N5C Eu N2C 129.0(3) . . ?
N2B Eu N2C 74.2(3) . . ?
N1C Eu N5A 79.4(3) . . ?
N1A Eu N5A 65.0(3) . . ?
N5C Eu N5A 73.6(3) . . ?
N2B Eu N5A 159.9(3) . . ?
N2C Eu N5A 98.4(3) . . ?
N1C Eu N1B 135.0(3) . . ?
N1A Eu N1B 90.0(3) . . ?
N5C Eu N1B 142.0(2) . . ?
N2B Eu N1B 63.9(3) . . ?
N2C Eu N1B 78.9(3) . . ?
N5A Eu N1B 134.0(3) . . ?
N1C Eu N5B 126.4(3) . . ?
N1A Eu N5B 69.7(3) . . ?
N5C Eu N5B 141.9(3) . . ?
N2B Eu N5B 120.7(3) . . ?
N2C Eu N5B 74.5(3) . . ?
N5A Eu N5B 73.4(3) . . ?
N1B Eu N5B 61.5(3) . . ?
N1C Eu N2A 126.3(3) . . ?
N1A Eu N2A 60.3(2) . . ?
N5C Eu N2A 74.1(3) . . ?
N2B Eu N2A 71.8(3) . . ?
N2C Eu N2A 140.8(3) . . ?
N5A Eu N2A 120.0(3) . . ?
N1B Eu N2A 69.0(3) . . ?
N5B Eu N2A 107.2(3) . . ?
C1A N1A C5A 117.7(10) . . ?
C1A N1A Eu 117.2(7) . . ?
C5A N1A Eu 117.1(7) . . ?
N1A C1A C2A 124.0(10) . . ?
N1A C1A C6A 109.3(10) . . ?
C2A C1A C6A 126.7(10) . . ?
C1A C2A C3A 118.0(11) . . ?
C4A C3A C2A 118.1(13) . . ?
C5A C4A C3A 119.2(11) . . ?
N1A C5A C4A 122.7(11) . . ?
N1A C5A C14A 113.3(10) . . ?
C4A C5A C14A 123.9(10) . . ?
N2A C6A N3A 112.4(9) . . ?
N2A C6A C1A 119.1(8) . . ?
N3A C6A C1A 128.0(10) . . ?
C6A N2A C7A 105.9(8) . . ?
C6A N2A Eu 113.8(6) . . ?
C7A N2A Eu 135.8(7) . . ?
N2A C7A C12A 109.0(11) . . ?
N2A C7A C8A 129.5(9) . . ?
C12A C7A C8A 121.5(9) . . ?
C9A C8A C7A 116.2(11) . . ?
C8A C9A C10A 120.9(13) . . ?
C11A C10A C9A 123.4(11) . . ?
C10A C11A C12A 115.1(12) . . ?
N3A C12A C11A 132.0(11) . . ?
N3A C12A C7A 105.4(9) . . ?
C11A C12A C7A 122.6(12) . . ?
C6A N3A C12A 107.3(9) . . ?
C6A N3A C13A 130.5(10) . . ?
C12A N3A C13A 122.1(8) . . ?
N5A C14A N4A 113.0(10) . . ?
N5A C14A C5A 120.7(10) . . ?
N4A C14A C5A 126.3(11) . . ?
C14A N4A C15A 106.8(10) . . ?
C14A N4A C21A 131.3(11) . . ?
C15A N4A C21A 120.8(11) . . ?
N4A C15A C20A 105.3(10) . . ?
N4A C15A C16A 131.0(12) . . ?
C20A C15A C16A 123.6(12) . . ?
C17A C16A C15A 115.9(12) . . ?
C16A C17A C18A 122.4(13) . . ?
C19A C18A C17A 121.5(12) . . ?
C18A C19A C20A 116.7(11) . . ?
N5A C20A C15A 109.4(10) . . ?
N5A C20A C19A 130.7(11) . . ?
C15A C20A C19A 119.8(10) . . ?
C14A N5A C20A 105.5(9) . . ?
C14A N5A Eu 116.1(6) . . ?
C20A N5A Eu 137.4(7) . . ?
N3A C13A C23A 111.4(9) . . ?
C13A C23A C33A 115.0(6) . . ?
C13A C23A C43A 114.9(6) . . ?
C33A C23A C43A 102.7(16) . . ?
C23A C33A C63A 114.7(6) . . ?
C53A C43A C23A 114.6(6) . . ?
N4A C21A C31A 112.0(12) . . ?
C21A C31A C41A 114.8(6) . . ?
C21A C31A C51A 114.5(6) . . ?
C41A C31A C51A 108.8(18) . . ?
C61A C51A C31A 114.4(6) . . ?
C5B N1B C1B 119.3(9) . . ?
C5B N1B Eu 115.9(6) . . ?
C1B N1B Eu 116.1(7) . . ?
N1B C1B C2B 122.1(11) . . ?
N1B C1B C6B 113.0(9) . . ?
C2B C1B C6B 124.7(9) . . ?
C1B C2B C3B 118.3(10) . . ?
C2B C3B C4B 121.5(10) . . ?
C3B C4B C5B 114.9(11) . . ?
N1B C5B C4B 123.5(9) . . ?
N1B C5B C14B 112.1(9) . . ?
C4B C5B C14B 124.4(10) . . ?
N2B C6B N3B 113.8(10) . . ?
N2B C6B C1B 120.3(8) . . ?
N3B C6B C1B 125.6(9) . . ?
C6B N2B C7B 105.9(8) . . ?
C6B N2B Eu 118.1(7) . . ?
C7B N2B Eu 135.9(7) . . ?
N2B C7B C8B 131.5(10) . . ?
N2B C7B C12B 107.7(10) . . ?
C8B C7B C12B 120.4(10) . . ?
C7B C8B C9B 117.0(12) . . ?
C10B C9B C8B 120.7(13) . . ?
C11B C10B C9B 122.4(12) . . ?
C10B C11B C12B 117.6(12) . . ?
N3B C12B C11B 132.0(11) . . ?
N3B C12B C7B 106.2(9) . . ?
C11B C12B C7B 121.8(12) . . ?
C6B N3B C12B 106.3(9) . . ?
C6B N3B C13B 129.8(10) . . ?
C12B N3B C13B 123.6(9) . . ?
N5B C14B N4B 113.8(8) . . ?
N5B C14B C5B 119.6(9) . . ?
N4B C14B C5B 125.6(9) . . ?
C14B N4B C15B 104.0(9) . . ?
C14B N4B C21B 130.6(8) . . ?
C15B N4B C21B 125.4(9) . . ?
C20B C15B N4B 108.2(9) . . ?
C20B C15B C16B 122.2(11) . . ?
N4B C15B C16B 129.6(12) . . ?
C17B C16B C15B 115.1(14) . . ?
C18B C17B C16B 123.4(11) . . ?
C17B C18B C19B 122.4(12) . . ?
C20B C19B C18B 115.0(13) . . ?
C15B C20B N5B 108.4(9) . . ?
C15B C20B C19B 121.6(10) . . ?
N5B C20B C19B 129.6(12) . . ?
C14B N5B C20B 105.5(9) . . ?
C14B N5B Eu 116.4(6) . . ?
C20B N5B Eu 138.0(8) . . ?
N3B C13B C23B 115.8(8) . . ?
C43B C23B C13B 115.0(5) . . ?
C43B C23B C33B 112.2(17) . . ?
C13B C23B C33B 114.1(5) . . ?
C63B C33B C23B 114.6(6) . . ?
C23B C43B C53B 115.1(6) . . ?
N4B C21B C31B 114.6(9) . . ?
C21B C31B C51B 114.9(5) . . ?
C21B C31B C41B 114.6(5) . . ?
C51B C31B C41B 112.1(14) . . ?
C71B C41B C31B 114.4(6) . . ?
C61B C51B C31B 115.1(6) . . ?
C5C N1C C1C 119.2(10) . . ?
C5C N1C Eu 121.0(7) . . ?
C1C N1C Eu 119.6(8) . . ?
N1C C1C C2C 121.3(12) . . ?
N1C C1C C6C 115.4(10) . . ?
C2C C1C C6C 123.0(11) . . ?
C3C C2C C1C 120.2(13) . . ?
C2C C3C C4C 118.5(13) . . ?
C5C C4C C3C 118.8(14) . . ?
N1C C5C C4C 121.7(11) . . ?
N1C C5C C14C 115.0(10) . . ?
C4C C5C C14C 123.4(12) . . ?
N2C C6C N3C 111.4(11) . . ?
N2C C6C C1C 121.8(10) . . ?
N3C C6C C1C 126.7(11) . . ?
C6C N2C C7C 107.0(9) . . ?
C6C N2C Eu 115.6(7) . . ?
C7C N2C Eu 134.0(7) . . ?
C12C C7C C8C 118.6(11) . . ?
C12C C7C N2C 107.9(11) . . ?
C8C C7C N2C 133.5(10) . . ?
C9C C8C C7C 120.7(13) . . ?
C8C C9C C10C 118.7(15) . . ?
C11C C10C C9C 123.0(15) . . ?
C10C C11C C12C 115.4(14) . . ?
C7C C12C N3C 106.8(10) . . ?
C7C C12C C11C 123.6(14) . . ?
N3C C12C C11C 129.6(13) . . ?
C6C N3C C12C 106.8(10) . . ?
C6C N3C C13C 127.4(12) . . ?
C12C N3C C13C 125.6(10) . . ?
N5C C14C N4C 112.4(9) . . ?
N5C C14C C5C 121.1(10) . . ?
N4C C14C C5C 126.5(10) . . ?
C14C N4C C15C 105.3(9) . . ?
C14C N4C C21C 130.5(9) . . ?
C15C N4C C21C 124.2(10) . . ?
C20C C15C N4C 107.5(10) . . ?
C20C C15C C16C 124.2(11) . . ?
N4C C15C C16C 128.3(12) . . ?
C17C C16C C15C 114.8(12) . . ?
C18C C17C C16C 121.4(12) . . ?
C19C C18C C17C 122.7(12) . . ?
C18C C19C C20C 117.4(12) . . ?
C15C C20C N5C 109.0(10) . . ?
C15C C20C C19C 119.4(11) . . ?
N5C C20C C19C 131.6(11) . . ?
C14C N5C C20C 105.8(9) . . ?
C14C N5C Eu 117.5(7) . . ?
C20C N5C Eu 135.7(7) . . ?
C23C C13C N3C 112.9(10) . . ?
C43C C23C C13C 114.8(6) . . ?
C43C C23C C33C 104.6(14) . . ?
C13C C23C C33C 114.5(6) . . ?
C63C C33C C23C 114.7(6) . . ?
C53C C43C C23C 115.3(6) . . ?
N4C C21C C31C 113.1(9) . . ?
C41C C31C C51C 111.6(12) . . ?
C41C C31C C21C 113.7(5) . . ?
C51C C31C C21C 113.4(5) . . ?
C71C C41C C31C 114.8(6) . . ?
C61C C51C C31C 114.4(6) . . ?
O13 Cl1 O11 106.6(11) . . ?
O13 Cl1 O12 109.2(11) . . ?
O11 Cl1 O12 108.6(10) . . ?
O13 Cl1 O14 114.5(14) . . ?
O11 Cl1 O14 107.2(9) . . ?
O12 Cl1 O14 110.5(12) . . ?
Cl2B O23 O24B 68.4(24) . . ?
O23 Cl2A O22 126.6(14) . . ?
O23 Cl2A O21 115.1(11) . . ?
O22 Cl2A O21 116.2(10) . . ?
O23 Cl2A O24A 90.1(14) . . ?
O22 Cl2A O24A 92.6(13) . . ?
O21 Cl2A O24A 102.4(14) . . ?
O23 Cl2B O22 129.1(31) . . ?
O23 Cl2B O21 114.4(23) . . ?
O22 Cl2B O21 107.3(24) . . ?
O23 Cl2B O24B 70.1(22) . . ?
O22 Cl2B O24B 82.0(27) . . ?
O21 Cl2B O24B 90.7(24) . . ?
Cl2B O24B O23 41.5(14) . . ?
N510 C511 C512 166.7(31) . . ?
N520 C521 C522 176.1(34) . . ?
N530 C531 C532 171.5(100) . . ?
C541 N540 N540 85.3(69) . 2_665 ?
C541 N540 C541 123.4(71) . 2_665 ?
N540 N540 C541 38.1(37) 2_665 2_665 ?
N540 C541 C542 172.6(65) . . ?
N540 C541 N540 56.6(71) . 2_665 ?
C542 C541 N540 129.4(88) . 2_665 ?
N550 C551 C552 174.3(86) . . ?
C551 C552 C552 135.8(100) . 2_565 ?

loop_
_geom_bond_atom_site_label_1
_geom_bond_atom_site_label_2
_geom_bond_distance
_geom_bond_site_symmetry_2
_geom_bond_publ_flag
Eu N1C 2.550(9) . ?
Eu N1A 2.565(8) . ?
Eu N5C 2.570(9) . ?
Eu N2B 2.575(8) . ?
Eu N2C 2.586(8) . ?
Eu N5A 2.592(8) . ?
Eu N1B 2.596(8) . ?
Eu N5B 2.606(9) . ?
Eu N2A 2.617(7) . ?
N1A C1A 1.353(13) . ?
N1A C5A 1.366(13) . ?
C1A C2A 1.37(2) . ?
C1A C6A 1.513(15) . ?
C2A C3A 1.42(2) . ?
C3A C4A 1.42(2) . ?
C4A C5A 1.36(2) . ?
C5A C14A 1.48(2) . ?
C6A N2A 1.313(13) . ?
C6A N3A 1.359(12) . ?
N2A C7A 1.382(12) . ?
C7A C12A 1.41(2) . ?
C7A C8A 1.42(2) . ?
C8A C9A 1.392(14) . ?
C9A C10A 1.42(2) . ?
C10A C11A 1.39(2) . ?
C11A C12A 1.399(15) . ?
C12A N3A 1.37(2) . ?
N3A C13A 1.500(15) . ?
C14A N5A 1.323(15) . ?
C14A N4A 1.349(15) . ?
N4A C15A 1.40(2) . ?
N4A C21A 1.48(2) . ?
C15A C20A 1.40(2) . ?
C15A C16A 1.40(2) . ?
C16A C17A 1.38(2) . ?
C17A C18A 1.42(2) . ?
C18A C19A 1.40(2) . ?
C19A C20A 1.43(2) . ?
C20A N5A 1.389(14) . ?
C13A C23A 1.499(5) . ?
C23A C33A 1.501(5) . ?
C23A C43A 1.502(5) . ?
C33A C63A 1.501(5) . ?
C43A C53A 1.502(5) . ?
C21A C31A 1.500(5) . ?
C31A C41A 1.503(5) . ?
C31A C51A 1.504(5) . ?
C51A C61A 1.502(5) . ?
N1B C5B 1.333(13) . ?
N1B C1B 1.363(12) . ?
C1B C2B 1.384(15) . ?
C1B C6B 1.49(2) . ?
C2B C3B 1.39(2) . ?
C3B C4B 1.421(15) . ?
C4B C5B 1.429(14) . ?
C5B C14B 1.480(13) . ?
C6B N2B 1.308(14) . ?
C6B N3B 1.364(13) . ?
N2B C7B 1.391(14) . ?
C7B C8B 1.40(2) . ?
C7B C12B 1.432(15) . ?
C8B C9B 1.43(2) . ?
C9B C10B 1.42(2) . ?
C10B C11B 1.36(2) . ?
C11B C12B 1.40(2) . ?
C12B N3B 1.372(15) . ?
N3B C13B 1.459(13) . ?
C14B N5B 1.316(13) . ?
C14B N4B 1.387(14) . ?
N4B C15B 1.398(13) . ?
N4B C21B 1.474(14) . ?
C15B C20B 1.38(2) . ?
C15B C16B 1.43(2) . ?
C16B C17B 1.37(2) . ?
C17B C18B 1.37(2) . ?
C18B C19B 1.41(2) . ?
C19B C20B 1.41(2) . ?
C20B N5B 1.403(12) . ?
C13B C23B 1.500(5) . ?
C23B C43B 1.498(5) . ?
C23B C33B 1.506(5) . ?
C33B C63B 1.500(5) . ?
C43B C53B 1.500(5) . ?
C21B C31B 1.501(5) . ?
C31B C51B 1.502(5) . ?
C31B C41B 1.504(5) . ?
C41B C71B 1.502(5) . ?
C51B C61B 1.498(5) . ?
N1C C5C 1.354(15) . ?
N1C C1C 1.353(14) . ?
C1C C2C 1.39(2) . ?
C1C C6C 1.46(2) . ?
C2C C3C 1.38(2) . ?
C3C C4C 1.41(2) . ?
C4C C5C 1.40(2) . ?
C5C C14C 1.46(2) . ?
C6C N2C 1.310(14) . ?
C6C N3C 1.383(14) . ?
N2C C7C 1.419(14) . ?
C7C C12C 1.39(2) . ?
C7C C8C 1.39(2) . ?
C8C C9C 1.37(2) . ?
C9C C10C 1.43(2) . ?
C10C C11C 1.36(2) . ?
C11C C12C 1.41(2) . ?
C12C N3C 1.39(2) . ?
N3C C13C 1.52(2) . ?
C14C N5C 1.336(14) . ?
C14C N4C 1.390(15) . ?
N4C C15C 1.405(15) . ?
N4C C21C 1.476(15) . ?
C15C C20C 1.39(2) . ?
C15C C16C 1.41(2) . ?
C16C C17C 1.40(2) . ?
C17C C18C 1.40(2) . ?
C18C C19C 1.37(2) . ?
C19C C20C 1.41(2) . ?
C20C N5C 1.408(14) . ?
C13C C23C 1.502(5) . ?
C23C C43C 1.501(5) . ?
C23C C33C 1.504(5) . ?
C33C C63C 1.499(5) . ?
C43C C53C 1.496(5) . ?
C21C C31C 1.510(5) . ?
C31C C41C 1.505(5) . ?
C31C C51C 1.508(5) . ?
C41C C71C 1.498(5) . ?
C51C C61C 1.498(5) . ?
Cl1 O13 1.41(2) . ?
Cl1 O11 1.445(13) . ?
Cl1 O12 1.457(13) . ?
Cl1 O14 1.49(2) . ?
O21 Cl2A 1.41(2) . ?
O21 Cl2B 1.51(4) . ?
O22 Cl2A 1.34(2) . ?
O22 Cl2B 1.40(4) . ?
O23 Cl2B 1.25(3) . ?
O23 Cl2A 1.33(2) . ?
O23 O24B 1.77(4) . ?
Cl2A O24A 1.58(3) . ?
Cl2B O24B 1.75(5) . ?
N510 C511 1.156(5) . ?
C511 C512 1.506(5) . ?
N520 C521 1.150(4) . ?
C521 C522 1.500(4) . ?
N530 C531 1.15(2) . ?
C531 C532 1.508(10) . ?
N540 C541 1.152(6) . ?
N540 N540 1.56(21) 2_665 ?
N540 C541 1.86(16) 2_665 ?
C541 C542 1.507(7) . ?
C541 N540 1.86(16) 2_665 ?
N550 C551 1.153(6) . ?
C551 C552 1.501(7) . ?
C552 C552 1.67(32) 2_565 ?
